data_7238701
loop_
_publ_author_name
'Lava, Kathleen'
'Evrard, Yannick'
'Hecke, Kristof Van'
'Meervelt, Luc Van'
'Binnemans, Koen'

_publ_section_title
;
 Quinolinium and isoquinolinium ionic liquid crystals
;
_journal_issue 21
_journal_name_full 'RSC Advances'
_journal_page_first 8061
_journal_paper_doi 10.1039/c2ra21208k
_journal_volume 2
_journal_year 2012
_chemical_formula_moiety 'C17 H24 N, C12 H25 O4 S'
_chemical_formula_sum 'C29 H49 N O4 S'
_chemical_formula_weight 507.76
_space_group_IT_number 2
_space_group_name_Hall '-P 1'
_space_group_name_H-M_alt 'P -1'
_symmetry_cell_setting triclinic
_symmetry_space_group_name_Hall '-P 1'
_symmetry_space_group_name_H-M 'P -1'
_atom_sites_solution_hydrogens geom
_atom_sites_solution_primary direct
_atom_sites_solution_secondary difmap
_audit_creation_method SHELXL-97
_cell_angle_alpha 96.8330(10)
_cell_angle_beta 98.6960(10)
_cell_angle_gamma 104.9070(10)
_cell_formula_units_Z 2
_cell_length_a 8.0982(2)
_cell_length_b 8.6854(2)
_cell_length_c 23.0307(5)
_cell_measurement_temperature 293(2)
_cell_volume 1526.10(6)
_computing_cell_refinement 'Bruker SAINT'
_computing_data_collection 'Bruker SMART'
_computing_data_reduction 'Bruker SAINT'
_computing_publication_material Platon
_computing_structure_refinement 'SHELXL-97 (Sheldrick, 1997)'
_computing_structure_solution 'SHELXS-97 (Sheldrick, 1990)'
_diffrn_ambient_temperature 293(2)
_diffrn_measured_fraction_theta_full 0.966
_diffrn_measured_fraction_theta_max 0.966
_diffrn_measurement_device_type 'SMART 6000'
_diffrn_measurement_method '\w and \f scans'
_diffrn_radiation_monochromator 'crossed G\"obel mirrors'
_diffrn_radiation_source 'fine-focus sealed tube'
_diffrn_radiation_type CuK\a
_diffrn_radiation_wavelength 1.54178
_diffrn_reflns_av_R_equivalents 0.0759
_diffrn_reflns_av_sigmaI/netI 0.0871
_diffrn_reflns_limit_h_max 9
_diffrn_reflns_limit_h_min -9
_diffrn_reflns_limit_k_max 10
_diffrn_reflns_limit_k_min -10
_diffrn_reflns_limit_l_max 27
_diffrn_reflns_limit_l_min -27
_diffrn_reflns_number 14019
_diffrn_reflns_theta_full 66.60
_diffrn_reflns_theta_max 66.60
_diffrn_reflns_theta_min 1.97
_exptl_absorpt_coefficient_mu 1.179
_exptl_absorpt_correction_T_max 0.889
_exptl_absorpt_correction_T_min 0.639
_exptl_absorpt_correction_type multi-scan
_exptl_absorpt_process_details 'Bruker SADABS'
_exptl_crystal_colour colourless
_exptl_crystal_density_diffrn 1.105
_exptl_crystal_density_method 'not measured'
_exptl_crystal_description plate
_exptl_crystal_F_000 556
_exptl_crystal_size_max 0.3
_exptl_crystal_size_mid 0.3
_exptl_crystal_size_min 0.1
_refine_diff_density_max 0.300
_refine_diff_density_min -0.284
_refine_diff_density_rms 0.064
_refine_ls_extinction_method none
_refine_ls_goodness_of_fit_ref 1.087
_refine_ls_hydrogen_treatment constr
_refine_ls_matrix_type full
_refine_ls_number_parameters 347
_refine_ls_number_reflns 5214
_refine_ls_number_restraints 125
_refine_ls_restrained_S_all 1.098
_refine_ls_R_factor_all 0.1377
_refine_ls_R_factor_gt 0.0814
_refine_ls_shift/su_max 0.000
_refine_ls_shift/su_mean 0.000
_refine_ls_structure_factor_coef Fsqd
_refine_ls_weighting_details 'calc w=1/[\s^2^(Fo^2^)+(0.0701P)^2^+0.0000P] where P=(Fo^2^+2Fc^2^)/3'
_refine_ls_weighting_scheme calc
_refine_ls_wR_factor_gt 0.1675
_refine_ls_wR_factor_ref 0.1885
_reflns_number_gt 2936
_reflns_number_total 5214
_reflns_threshold_expression >2sigma(I)
_cod_data_source_file c2ra21208k.txt
_cod_data_source_block wg304b
_cod_database_code 7238701

loop_
_symmetry_equiv_pos_as_xyz
'x, y, z'
'-x, -y, -z'

loop_
_atom_site_label
_atom_site_type_symbol
_atom_site_fract_x
_atom_site_fract_y
_atom_site_fract_z
_atom_site_U_iso_or_equiv
_atom_site_adp_type
_atom_site_occupancy
_atom_site_symmetry_multiplicity
_atom_site_calc_flag
_atom_site_refinement_flags
_atom_site_disorder_assembly
_atom_site_disorder_group
C1 C 0.7197(5) 0.4599(5) 0.94132(19) 0.0539(10) Uani 1 1 d . . .
H1 H 0.7798 0.3819 0.9410 0.065 Uiso 1 1 calc R . .
C2 C 0.8097(5) 0.6175(5) 0.9659(2) 0.0606(11) Uani 1 1 d . . .
H2 H 0.9278 0.6449 0.9821 0.073 Uiso 1 1 calc R . .
C3 C 0.7230(5) 0.7316(5) 0.96600(18) 0.0566(11) Uani 1 1 d . . .
H3 H 0.7821 0.8385 0.9822 0.068 Uiso 1 1 calc R . .
C4 C 0.5445(5) 0.6893(4) 0.94179(17) 0.0464(9) Uani 1 1 d . . .
C5 C 0.4552(5) 0.5273(4) 0.91673(17) 0.0434(9) Uani 1 1 d . . .
C6 C 0.4473(7) 0.8023(5) 0.9400(2) 0.0656(12) Uani 1 1 d . . .
H6 H 0.5032 0.9106 0.9551 0.079 Uiso 1 1 calc R . .
C7 C 0.2768(7) 0.7584(6) 0.9171(3) 0.0759(15) Uani 1 1 d . . .
H7 H 0.2150 0.8350 0.9172 0.091 Uiso 1 1 calc R . .
C8 C 0.1912(6) 0.5948(6) 0.8928(2) 0.0715(13) Uani 1 1 d . . .
H8 H 0.0729 0.5650 0.8766 0.086 Uiso 1 1 calc R . .
C9 C 0.2783(5) 0.4800(5) 0.8925(2) 0.0596(11) Uani 1 1 d . . .
H9 H 0.2209 0.3726 0.8766 0.071 Uiso 1 1 calc R . .
C10 C 0.4696(5) 0.2428(4) 0.89134(19) 0.0518(10) Uani 1 1 d U . .
H10A H 0.3542 0.2082 0.9007 0.062 Uiso 1 1 calc R . .
H10B H 0.5381 0.1767 0.9083 0.062 Uiso 1 1 calc R . .
C11 C 0.4561(6) 0.2191(5) 0.8245(2) 0.0612(11) Uani 1 1 d U . .
H11A H 0.5718 0.2452 0.8151 0.073 Uiso 1 1 calc R . .
H11B H 0.3952 0.2911 0.8078 0.073 Uiso 1 1 calc R . .
C12 C 0.3580(6) 0.0438(5) 0.7973(2) 0.0760(13) Uani 1 1 d U . .
H12A H 0.4166 -0.0271 0.8160 0.091 Uiso 1 1 calc R . .
H12B H 0.2416 0.0202 0.8061 0.091 Uiso 1 1 calc R . .
C13 C 0.3448(7) 0.0076(7) 0.7319(3) 0.0931(16) Uani 1 1 d U B .
H13A H 0.4613 0.0224 0.7236 0.112 Uiso 1 1 calc R . .
H13B H 0.2967 0.0858 0.7138 0.112 Uiso 1 1 calc R . .
C14 C 0.2341(8) -0.1616(7) 0.7021(3) 0.115(2) Uani 1 1 d DU . .
H14A H 0.2640 -0.2418 0.7243 0.138 Uiso 1 1 calc R A 1
H14B H 0.1116 -0.1704 0.7005 0.138 Uiso 1 1 calc R A 1
C15A C 0.271(2) -0.188(3) 0.6401(5) 0.133(4) Uani 0.418(11) 1 d PDU B 1
H15A H 0.2496 -0.0998 0.6208 0.159 Uiso 0.418(11) 1 calc PR B 1
H15B H 0.3948 -0.1778 0.6439 0.159 Uiso 0.418(11) 1 calc PR B 1
C16A C 0.177(2) -0.341(3) 0.5992(9) 0.152(4) Uani 0.418(11) 1 d PDU B 1
H16A H 0.2047 -0.4302 0.6158 0.182 Uiso 0.418(11) 1 calc PR B 1
H16B H 0.2157 -0.3380 0.5614 0.182 Uiso 0.418(11) 1 calc PR B 1
C17A C -0.0161(19) -0.367(3) 0.5887(11) 0.184(6) Uani 0.418(11) 1 d PDU B 1
H17A H -0.0495 -0.3304 0.6250 0.276 Uiso 0.418(11) 1 calc PR B 1
H17B H -0.0735 -0.4803 0.5760 0.276 Uiso 0.418(11) 1 calc PR B 1
H17C H -0.0492 -0.3080 0.5584 0.276 Uiso 0.418(11) 1 calc PR B 1
C15B C 0.198(2) -0.1912(17) 0.6347(4) 0.137(3) Uani 0.582(11) 1 d PDU B 2
H15C H 0.1367 -0.1164 0.6205 0.164 Uiso 0.582(11) 1 calc PR B 2
H15D H 0.3068 -0.1712 0.6206 0.164 Uiso 0.582(11) 1 calc PR B 2
C16B C 0.091(2) -0.3598(19) 0.6102(5) 0.157(4) Uani 0.582(11) 1 d PDU B 2
H16C H -0.0258 -0.3741 0.6186 0.188 Uiso 0.582(11) 1 calc PR B 2
H16D H 0.1413 -0.4344 0.6297 0.188 Uiso 0.582(11) 1 calc PR B 2
C17B C 0.079(2) -0.398(2) 0.5445(5) 0.194(6) Uani 0.582(11) 1 d PDU B 2
H17D H 0.0677 -0.3062 0.5265 0.291 Uiso 0.582(11) 1 calc PR B 2
H17E H -0.0198 -0.4887 0.5279 0.291 Uiso 0.582(11) 1 calc PR B 2
H17F H 0.1832 -0.4238 0.5367 0.291 Uiso 0.582(11) 1 calc PR B 2
C18 C 0.2052(6) 0.1376(6) 0.1953(2) 0.0820(16) Uani 1 1 d . . .
H18A H 0.2194 0.0637 0.2229 0.098 Uiso 1 1 calc R . .
H18B H 0.0874 0.1470 0.1917 0.098 Uiso 1 1 calc R . .
C19 C 0.3330(6) 0.3004(5) 0.2187(2) 0.0748(14) Uani 1 1 d . . .
H19A H 0.3073 0.3778 0.1942 0.090 Uiso 1 1 calc R . .
H19B H 0.4497 0.2939 0.2164 0.090 Uiso 1 1 calc R . .
C20 C 0.3250(7) 0.3582(6) 0.2828(2) 0.0866(17) Uani 1 1 d . . .
H20A H 0.2087 0.3672 0.2842 0.104 Uiso 1 1 calc R . .
H20B H 0.3436 0.2764 0.3063 0.104 Uiso 1 1 calc R . .
C21 C 0.4546(7) 0.5182(6) 0.3117(2) 0.0833(16) Uani 1 1 d . . .
H21A H 0.4271 0.6031 0.2917 0.100 Uiso 1 1 calc R . .
H21B H 0.5702 0.5144 0.3065 0.100 Uiso 1 1 calc R . .
C22 C 0.4554(7) 0.5598(6) 0.3777(2) 0.0834(16) Uani 1 1 d . . .
H22A H 0.3405 0.5665 0.3826 0.100 Uiso 1 1 calc R . .
H22B H 0.4786 0.4726 0.3973 0.100 Uiso 1 1 calc R . .
C23 C 0.5876(7) 0.7165(6) 0.4084(2) 0.0828(16) Uani 1 1 d . . .
H23A H 0.7023 0.7112 0.4025 0.099 Uiso 1 1 calc R . .
H23B H 0.5623 0.8042 0.3897 0.099 Uiso 1 1 calc R . .
C24 C 0.5917(7) 0.7547(6) 0.4745(2) 0.0825(15) Uani 1 1 d . . .
H24A H 0.4766 0.7591 0.4802 0.099 Uiso 1 1 calc R . .
H24B H 0.6167 0.6665 0.4930 0.099 Uiso 1 1 calc R . .
C25 C 0.7213(7) 0.9098(6) 0.5066(2) 0.0802(15) Uani 1 1 d . . .
H25A H 0.6965 0.9986 0.4884 0.096 Uiso 1 1 calc R . .
H25B H 0.8368 0.9059 0.5012 0.096 Uiso 1 1 calc R . .
C26 C 0.7216(7) 0.9439(6) 0.5727(2) 0.0843(16) Uani 1 1 d . . .
H26A H 0.6061 0.9482 0.5778 0.101 Uiso 1 1 calc R . .
H26B H 0.7451 0.8543 0.5906 0.101 Uiso 1 1 calc R . .
C27 C 0.8506(7) 1.0970(6) 0.6057(2) 0.0799(15) Uani 1 1 d . . .
H27A H 0.8240 1.1873 0.5891 0.096 Uiso 1 1 calc R . .
H27B H 0.9657 1.0950 0.5993 0.096 Uiso 1 1 calc R . .
C28 C 0.8539(8) 1.1255(7) 0.6725(2) 0.0929(17) Uani 1 1 d . . .
H28A H 0.7380 1.1255 0.6785 0.111 Uiso 1 1 calc R . .
H28B H 0.8808 1.0350 0.6888 0.111 Uiso 1 1 calc R . .
C29 C 0.9793(9) 1.2775(8) 0.7073(3) 0.121(2) Uani 1 1 d . . .
H29A H 1.0962 1.2734 0.7062 0.181 Uiso 1 1 calc R . .
H29B H 0.9629 1.2886 0.7479 0.181 Uiso 1 1 calc R . .
H29C H 0.9595 1.3683 0.6903 0.181 Uiso 1 1 calc R . .
N1 N 0.5522(4) 0.4153(3) 0.91834(14) 0.0447(7) Uani 1 1 d . . .
O1 O -0.0694(3) -0.0631(4) 0.09572(16) 0.0747(10) Uani 1 1 d . . .
O2 O 0.1651(3) -0.1209(3) 0.05258(14) 0.0613(8) Uani 1 1 d . . .
O3 O 0.1089(4) -0.2079(4) 0.14424(16) 0.0776(10) Uani 1 1 d . . .
O4 O 0.2335(3) 0.0762(3) 0.13844(14) 0.0606(8) Uani 1 1 d . . .
S1 S 0.09767(12) -0.09157(11) 0.10578(5) 0.0476(3) Uani 1 1 d . . .

loop_
_atom_site_aniso_label
_atom_site_aniso_U_11
_atom_site_aniso_U_22
_atom_site_aniso_U_33
_atom_site_aniso_U_23
_atom_site_aniso_U_13
_atom_site_aniso_U_12
C1 0.051(2) 0.052(2) 0.054(3) 0.0044(19) 0.004(2) 0.0114(18)
C2 0.051(2) 0.056(2) 0.062(3) -0.001(2) 0.000(2) 0.003(2)
C3 0.066(3) 0.041(2) 0.046(2) -0.0020(18) 0.008(2) -0.0082(19)
C4 0.062(2) 0.0361(19) 0.041(2) 0.0073(16) 0.0161(19) 0.0079(17)
C5 0.046(2) 0.041(2) 0.045(2) 0.0096(16) 0.0140(17) 0.0104(16)
C6 0.090(4) 0.051(2) 0.067(3) 0.017(2) 0.028(3) 0.030(2)
C7 0.090(4) 0.071(3) 0.097(4) 0.034(3) 0.045(3) 0.051(3)
C8 0.058(3) 0.080(3) 0.088(4) 0.026(3) 0.020(3) 0.030(2)
C9 0.049(2) 0.058(2) 0.071(3) 0.013(2) 0.014(2) 0.011(2)
C10 0.054(2) 0.0323(18) 0.062(2) 0.0030(17) 0.005(2) 0.0051(16)
C11 0.064(2) 0.050(2) 0.062(2) 0.0003(19) 0.006(2) 0.0102(18)
C12 0.080(3) 0.058(2) 0.075(3) -0.011(2) 0.009(3) 0.005(2)
C13 0.094(3) 0.085(3) 0.080(3) -0.015(3) 0.003(3) 0.010(3)
C14 0.117(4) 0.096(3) 0.098(4) -0.030(3) -0.001(3) 0.003(3)
C15A 0.130(7) 0.129(6) 0.100(5) -0.037(5) 0.009(5) 0.002(6)
C16A 0.145(8) 0.153(6) 0.105(5) -0.043(5) 0.000(6) -0.006(7)
C17A 0.148(8) 0.202(11) 0.139(11) -0.049(10) -0.014(10) -0.006(9)
C15B 0.131(7) 0.138(5) 0.099(4) -0.033(4) -0.003(5) 0.001(6)
C16B 0.139(9) 0.163(6) 0.110(6) -0.045(5) -0.013(6) -0.011(7)
C17B 0.196(11) 0.208(10) 0.116(7) -0.055(7) -0.001(9) 0.002(10)
C18 0.076(3) 0.077(3) 0.066(3) -0.009(3) 0.019(3) -0.018(3)
C19 0.077(3) 0.061(3) 0.063(3) -0.013(2) 0.009(3) -0.010(2)
C20 0.096(4) 0.072(3) 0.065(3) -0.013(3) 0.019(3) -0.015(3)
C21 0.098(4) 0.068(3) 0.062(3) -0.014(3) 0.015(3) -0.004(3)
C22 0.094(4) 0.065(3) 0.071(4) -0.009(3) 0.017(3) -0.005(3)
C23 0.090(3) 0.067(3) 0.068(3) -0.010(3) 0.013(3) -0.006(3)
C24 0.093(4) 0.071(3) 0.065(3) -0.004(3) 0.011(3) 0.000(3)
C25 0.089(3) 0.068(3) 0.061(3) -0.005(3) 0.010(3) -0.007(3)
C26 0.089(4) 0.080(3) 0.065(3) 0.001(3) 0.008(3) 0.001(3)
C27 0.085(3) 0.076(3) 0.065(3) 0.005(3) 0.004(3) 0.009(3)
C28 0.103(4) 0.103(4) 0.056(3) 0.006(3) 0.011(3) 0.006(3)
C29 0.137(6) 0.119(5) 0.071(4) -0.013(4) 0.000(4) -0.001(4)
N1 0.0447(18) 0.0371(16) 0.0466(19) 0.0057(14) 0.0043(15) 0.0043(13)
O1 0.0473(16) 0.076(2) 0.088(3) -0.0182(18) -0.0043(16) 0.0188(15)
O2 0.0617(17) 0.0505(16) 0.065(2) -0.0058(14) 0.0151(15) 0.0089(13)
O3 0.091(2) 0.0554(18) 0.075(2) 0.0176(16) 0.0046(19) 0.0054(16)
O4 0.0588(16) 0.0488(15) 0.0577(19) -0.0069(14) 0.0165(14) -0.0099(13)
S1 0.0403(5) 0.0384(5) 0.0561(6) 0.0015(4) 0.0030(4) 0.0031(4)

loop_
_atom_type_symbol
_atom_type_description
_atom_type_scat_dispersion_real
_atom_type_scat_dispersion_imag
_atom_type_scat_source
C C 0.0181 0.0091 'International Tables Vol C Tables 4.2.6.8 and 6.1.1.4'
H H 0.0000 0.0000 'International Tables Vol C Tables 4.2.6.8 and 6.1.1.4'
N N 0.0311 0.0180 'International Tables Vol C Tables 4.2.6.8 and 6.1.1.4'
O O 0.0492 0.0322 'International Tables Vol C Tables 4.2.6.8 and 6.1.1.4'
S S 0.3331 0.5567 'International Tables Vol C Tables 4.2.6.8 and 6.1.1.4'

loop_
_geom_angle_atom_site_label_1
_geom_angle_atom_site_label_2
_geom_angle_atom_site_label_3
_geom_angle
N1 C1 C2 122.7(4)
N1 C1 H1 118.7
C2 C1 H1 118.7
C3 C2 C1 118.8(4)
C3 C2 H2 120.6
C1 C2 H2 120.6
C2 C3 C4 120.3(4)
C2 C3 H3 119.8
C4 C3 H3 119.8
C3 C4 C6 123.1(4)
C3 C4 C5 119.9(3)
C6 C4 C5 117.0(4)
C9 C5 N1 121.3(3)
C9 C5 C4 121.7(3)
N1 C5 C4 116.9(3)
C7 C6 C4 121.8(4)
C7 C6 H6 119.1
C4 C6 H6 119.1
C6 C7 C8 119.7(4)
C6 C7 H7 120.2
C8 C7 H7 120.2
C9 C8 C7 121.4(4)
C9 C8 H8 119.3
C7 C8 H8 119.3
C8 C9 C5 118.4(4)
C8 C9 H9 120.8
C5 C9 H9 120.8
N1 C10 C11 111.0(3)
N1 C10 H10A 109.4
C11 C10 H10A 109.4
N1 C10 H10B 109.4
C11 C10 H10B 109.4
H10A C10 H10B 108.0
C10 C11 C12 110.0(4)
C10 C11 H11A 109.7
C12 C11 H11A 109.7
C10 C11 H11B 109.7
C12 C11 H11B 109.7
H11A C11 H11B 108.2
C13 C12 C11 113.8(5)
C13 C12 H12A 108.8
C11 C12 H12A 108.8
C13 C12 H12B 108.8
C11 C12 H12B 108.8
H12A C12 H12B 107.7
C12 C13 C14 115.5(5)
C12 C13 H13A 108.4
C14 C13 H13A 108.4
C12 C13 H13B 108.4
C14 C13 H13B 108.4
H13A C13 H13B 107.5
C15A C14 C13 107.1(8)
C15B C14 C13 115.8(7)
C15A C14 H14A 110.3
C15B C14 H14A 121.1
C13 C14 H14A 110.3
C15A C14 H14B 110.3
C15B C14 H14B 88.0
C13 C14 H14B 110.3
H14A C14 H14B 108.5
C16A C15A C14 119.6(12)
C16A C15A H15A 107.4
C14 C15A H15A 107.4
C16A C15A H15B 107.4
C14 C15A H15B 107.4
H15A C15A H15B 106.9
C15A C16A C17A 112.2(9)
C15A C16A H16A 109.2
C17A C16A H16A 109.2
C15A C16A H16B 109.2
C17A C16A H16B 109.2
H16A C16A H16B 107.9
C16B C15B C14 111.5(10)
C16B C15B H15C 109.3
C14 C15B H15C 109.3
C16B C15B H15D 109.3
C14 C15B H15D 109.3
H15C C15B H15D 108.0
C15B C16B C17B 111.7(9)
C15B C16B H16C 109.3
C17B C16B H16C 109.3
C15B C16B H16D 109.3
C17B C16B H16D 109.3
H16C C16B H16D 107.9
C16B C17B H17D 109.5
C16B C17B H17E 109.5
H17D C17B H17E 109.5
C16B C17B H17F 109.5
H17D C17B H17F 109.5
H17E C17B H17F 109.5
O4 C18 C19 109.7(4)
O4 C18 H18A 109.7
C19 C18 H18A 109.7
O4 C18 H18B 109.7
C19 C18 H18B 109.7
H18A C18 H18B 108.2
C18 C19 C20 111.1(4)
C18 C19 H19A 109.4
C20 C19 H19A 109.4
C18 C19 H19B 109.4
C20 C19 H19B 109.4
H19A C19 H19B 108.0
C21 C20 C19 115.5(4)
C21 C20 H20A 108.4
C19 C20 H20A 108.4
C21 C20 H20B 108.4
C19 C20 H20B 108.4
H20A C20 H20B 107.5
C20 C21 C22 113.1(4)
C20 C21 H21A 109.0
C22 C21 H21A 109.0
C20 C21 H21B 109.0
C22 C21 H21B 109.0
H21A C21 H21B 107.8
C23 C22 C21 114.4(4)
C23 C22 H22A 108.7
C21 C22 H22A 108.7
C23 C22 H22B 108.7
C21 C22 H22B 108.7
H22A C22 H22B 107.6
C24 C23 C22 114.1(4)
C24 C23 H23A 108.7
C22 C23 H23A 108.7
C24 C23 H23B 108.7
C22 C23 H23B 108.7
H23A C23 H23B 107.6
C25 C24 C23 115.7(5)
C25 C24 H24A 108.4
C23 C24 H24A 108.4
C25 C24 H24B 108.4
C23 C24 H24B 108.4
H24A C24 H24B 107.4
C24 C25 C26 114.1(4)
C24 C25 H25A 108.7
C26 C25 H25A 108.7
C24 C25 H25B 108.7
C26 C25 H25B 108.7
H25A C25 H25B 107.6
C27 C26 C25 115.2(5)
C27 C26 H26A 108.5
C25 C26 H26A 108.5
C27 C26 H26B 108.5
C25 C26 H26B 108.5
H26A C26 H26B 107.5
C26 C27 C28 114.3(5)
C26 C27 H27A 108.7
C28 C27 H27A 108.7
C26 C27 H27B 108.7
C28 C27 H27B 108.7
H27A C27 H27B 107.6
C29 C28 C27 116.3(5)
C29 C28 H28A 108.2
C27 C28 H28A 108.2
C29 C28 H28B 108.2
C27 C28 H28B 108.2
H28A C28 H28B 107.4
C28 C29 H29A 109.5
C28 C29 H29B 109.5
H29A C29 H29B 109.5
C28 C29 H29C 109.5
H29A C29 H29C 109.5
H29B C29 H29C 109.5
C1 N1 C5 121.4(3)
C1 N1 C10 118.1(3)
C5 N1 C10 120.5(3)
C18 O4 S1 115.4(2)
O1 S1 O3 113.2(2)
O1 S1 O2 114.3(2)
O3 S1 O2 113.1(2)
O1 S1 O4 106.64(17)
O3 S1 O4 107.12(19)
O2 S1 O4 101.23(16)

loop_
_geom_bond_atom_site_label_1
_geom_bond_atom_site_label_2
_geom_bond_distance
C1 N1 1.317(5)
C1 C2 1.380(5)
C1 H1 0.9300
C2 C3 1.354(6)
C2 H2 0.9300
C3 C4 1.404(6)
C3 H3 0.9300
C4 C6 1.408(5)
C4 C5 1.412(5)
C5 C9 1.390(5)
C5 N1 1.399(4)
C6 C7 1.338(7)
C6 H6 0.9300
C7 C8 1.414(7)
C7 H7 0.9300
C8 C9 1.361(6)
C8 H8 0.9300
C9 H9 0.9300
C10 N1 1.488(4)
C10 C11 1.511(6)
C10 H10A 0.9700
C10 H10B 0.9700
C11 C12 1.531(5)
C11 H11A 0.9700
C11 H11B 0.9700
C12 C13 1.483(7)
C12 H12A 0.9700
C12 H12B 0.9700
C13 C14 1.527(7)
C13 H13A 0.9700
C13 H13B 0.9700
C14 C15A 1.506(9)
C14 C15B 1.512(9)
C14 H14A 0.9700
C14 H14B 0.9700
C15A C16A 1.481(9)
C15A H15A 0.9700
C15A H15B 0.9700
C16A C17A 1.497(10)
C16A H16A 0.9700
C16A H16B 0.9700
C17A H17A 0.9600
C17A H17B 0.9600
C17A H17C 0.9600
C15B C16B 1.488(9)
C15B H15C 0.9700
C15B H15D 0.9700
C16B C17B 1.494(9)
C16B H16C 0.9700
C16B H16D 0.9700
C17B H17D 0.9600
C17B H17E 0.9600
C17B H17F 0.9600
C18 O4 1.428(5)
C18 C19 1.503(6)
C18 H18A 0.9700
C18 H18B 0.9700
C19 C20 1.517(6)
C19 H19A 0.9700
C19 H19B 0.9700
C20 C21 1.515(6)
C20 H20A 0.9700
C20 H20B 0.9700
C21 C22 1.518(7)
C21 H21A 0.9700
C21 H21B 0.9700
C22 C23 1.514(6)
C22 H22A 0.9700
C22 H22B 0.9700
C23 C24 1.513(7)
C23 H23A 0.9700
C23 H23B 0.9700
C24 C25 1.504(6)
C24 H24A 0.9700
C24 H24B 0.9700
C25 C26 1.515(7)
C25 H25A 0.9700
C25 H25B 0.9700
C26 C27 1.498(6)
C26 H26A 0.9700
C26 H26B 0.9700
C27 C28 1.524(7)
C27 H27A 0.9700
C27 H27B 0.9700
C28 C29 1.493(7)
C28 H28A 0.9700
C28 H28B 0.9700
C29 H29A 0.9600
C29 H29B 0.9600
C29 H29C 0.9600
O1 S1 1.427(3)
O2 S1 1.437(3)
O3 S1 1.432(3)
O4 S1 1.601(3)
